data_7217685
loop_
_publ_author_name
'Fan, Liming'
'Fan, Weiliu'
'Song, Weikuo'
'Liu, Guangzeng'
'Zhang, Xiutang'
'Zhao, Xian'

_publ_section_title
;
 Syntheses, topologies, and luminescence of four Ln--organic polymers
 constructed from aromatic tetracarboxylic acids
;
_journal_issue 39
_journal_name_full CrystEngComm
_journal_page_first 9191
_journal_paper_doi 10.1039/C4CE01139B
_journal_volume 16
_journal_year 2014
_chemical_formula_sum 'C24 H22 Er2 N2 O16'
_chemical_formula_weight 928.96
_chemical_name_systematic
; 
 ? 
;
_space_group_IT_number 33
_symmetry_cell_setting orthorhombic
_symmetry_space_group_name_Hall 'P 2c -2n'
_symmetry_space_group_name_H-M 'P n a 21'
_atom_sites_solution_hydrogens geom
_atom_sites_solution_primary direct
_atom_sites_solution_secondary difmap
_audit_creation_method SHELXL-97
_cell_angle_alpha 90.00
_cell_angle_beta 90.00
_cell_angle_gamma 90.00
_cell_formula_units_Z 4
_cell_length_a 18.8991(14)
_cell_length_b 15.5229(11)
_cell_length_c 9.0702(7)
_cell_measurement_reflns_used 3483
_cell_measurement_temperature 296(2)
_cell_measurement_theta_max 27.76
_cell_measurement_theta_min 2.16
_cell_volume 2660.9(3)
_computing_cell_refinement 'Bruker SMART'
_computing_data_collection 'Bruker SMART'
_computing_data_reduction 'Bruker SAINT'
_computing_molecular_graphics 'Bruker SHELXTL'
_computing_publication_material 'Bruker SHELXTL'
_computing_structure_refinement 'SHELXL-97 (Sheldrick, 1997)'
_computing_structure_solution 'SHELXS-97 (Sheldrick, 1990)'
_diffrn_ambient_temperature 296(2)
_diffrn_measured_fraction_theta_full 0.999
_diffrn_measured_fraction_theta_max 0.999
_diffrn_measurement_device_type 'CCD area detector'
_diffrn_measurement_method 'phi and omega scans'
_diffrn_radiation_monochromator graphite
_diffrn_radiation_source 'fine-focus sealed tube'
_diffrn_radiation_type MoK\a
_diffrn_radiation_wavelength 0.71073
_diffrn_reflns_av_R_equivalents 0.0268
_diffrn_reflns_av_sigmaI/netI 0.0324
_diffrn_reflns_limit_h_max 22
_diffrn_reflns_limit_h_min -21
_diffrn_reflns_limit_k_max 18
_diffrn_reflns_limit_k_min -12
_diffrn_reflns_limit_l_max 10
_diffrn_reflns_limit_l_min -10
_diffrn_reflns_number 13143
_diffrn_reflns_theta_full 25.00
_diffrn_reflns_theta_max 25.00
_diffrn_reflns_theta_min 1.70
_exptl_absorpt_coefficient_mu 6.351
_exptl_absorpt_correction_T_max 0.3783
_exptl_absorpt_correction_T_min 0.1623
_exptl_absorpt_correction_type multi-scan
_exptl_absorpt_process_details SADABS
_exptl_crystal_colour yellow
_exptl_crystal_density_diffrn 2.319
_exptl_crystal_density_method 'not measured'
_exptl_crystal_description block
_exptl_crystal_F_000 1776
_exptl_crystal_size_max 0.45
_exptl_crystal_size_mid 0.31
_exptl_crystal_size_min 0.19
_refine_diff_density_max 0.665
_refine_diff_density_min -1.536
_refine_diff_density_rms 0.142
_refine_ls_abs_structure_details 'Flack H D (1983), Acta Cryst. A39, 876-881'
_refine_ls_abs_structure_Flack 0(10)
_refine_ls_extinction_method none
_refine_ls_goodness_of_fit_ref 1.001
_refine_ls_hydrogen_treatment constr
_refine_ls_matrix_type full
_refine_ls_number_parameters 402
_refine_ls_number_reflns 4494
_refine_ls_number_restraints 1
_refine_ls_restrained_S_all 1.001
_refine_ls_R_factor_all 0.0233
_refine_ls_R_factor_gt 0.0228
_refine_ls_shift/su_max 0.001
_refine_ls_shift/su_mean 0.000
_refine_ls_structure_factor_coef Fsqd
_refine_ls_weighting_details 'calc w=1/[\s^2^(Fo^2^)+(0.0350P)^2^+0.0000P] where P=(Fo^2^+2Fc^2^)/3'
_refine_ls_weighting_scheme calc
_refine_ls_wR_factor_gt 0.0543
_refine_ls_wR_factor_ref 0.0546
_reflns_number_gt 4418
_reflns_number_total 4494
_reflns_threshold_expression >2sigma(I)
_cod_data_source_file c4ce01139b2.cif
_cod_data_source_block z
_cod_depositor_comments
;
The following automatic conversions were performed:

'_symmetry_cell_setting' value 'Orthorhombic' changed to
'orthorhombic' according to
/usr/data/users/saulius/crontab/automatic-downloads/rss-feeds/RSC/lib/dictionaries/cif_core.dic
dictionary named 'cif_core.dic' version 2.4.2 from
2011-04-26.

'_exptl_absorpt_correction_type' value 'Multi-scan'
changed to 'multi-scan' according to
/usr/data/users/saulius/crontab/automatic-downloads/rss-feeds/RSC/lib/dictionaries/cif_core.dic
dictionary named 'cif_core.dic' version 2.4.2 from 2011-04-26.

Automatic conversion script
Id: cif_fix_values 2281 2013-09-26 08:29:07Z andrius 

 Adding full bibliography for 7217685--7217688.cif.
;
_cod_original_sg_symbol_H-M Pna2(1)
_cod_database_code 7217685

loop_
_symmetry_equiv_pos_as_xyz
'x, y, z'
'-x, -y, z+1/2'
'x+1/2, -y+1/2, z'
'-x+1/2, y+1/2, z+1/2'

loop_
_atom_site_label
_atom_site_type_symbol
_atom_site_fract_x
_atom_site_fract_y
_atom_site_fract_z
_atom_site_U_iso_or_equiv
_atom_site_adp_type
_atom_site_occupancy
_atom_site_symmetry_multiplicity
_atom_site_calc_flag
_atom_site_refinement_flags
C1 C 0.0138(3) 0.1556(4) 0.3566(7) 0.0173(15) Uani 1 1 d .
C2 C 0.0000(3) 0.1537(3) 0.1871(8) 0.0179(14) Uani 1 1 d .
C3 C -0.1567(3) 0.0131(4) 0.5777(8) 0.0147(13) Uani 1 1 d .
C4 C -0.1547(3) -0.0414(4) 0.4336(8) 0.0164(13) Uani 1 1 d .
C5 C -0.1541(3) 0.3480(4) 0.1450(8) 0.0181(15) Uani 1 1 d .
C6 C -0.1159(3) 0.4204(4) 0.0673(6) 0.0169(13) Uani 1 1 d .
C7 C -0.1550(3) 0.4857(4) 0.0006(8) 0.0187(13) Uani 1 1 d .
H7 H -0.2042 0.4833 0.0031 0.022 Uiso 1 1 calc R
C8 C -0.1220(3) 0.5542(4) -0.0696(7) 0.0154(12) Uani 1 1 d .
C9 C -0.0483(3) 0.5574(4) -0.0682(7) 0.0188(13) Uani 1 1 d .
H9 H -0.0256 0.6035 -0.1135 0.023 Uiso 1 1 calc R
C10 C -0.0070(3) 0.4933(4) -0.0003(7) 0.0154(12) Uani 1 1 d .
C11 C -0.0428(3) 0.4253(4) 0.0669(6) 0.0176(13) Uani 1 1 d .
H11 H -0.0168 0.3820 0.1127 0.021 Uiso 1 1 calc R
C12 C -0.1634(3) 0.6265(5) -0.1365(7) 0.0162(14) Uani 1 1 d .
C13 C 0.0712(3) 0.4999(4) 0.0035(7) 0.0166(12) Uani 1 1 d .
C14 C 0.1049(3) 0.5796(4) -0.0115(7) 0.0176(13) Uani 1 1 d .
H14 H 0.0779 0.6291 -0.0241 0.021 Uiso 1 1 calc R
C15 C 0.1789(3) 0.5858(4) -0.0079(8) 0.0191(14) Uani 1 1 d .
C16 C 0.2193(3) 0.5117(4) 0.0101(7) 0.0158(12) Uani 1 1 d .
H16 H 0.2684 0.5153 0.0094 0.019 Uiso 1 1 calc R
C17 C 0.1874(3) 0.4339(4) 0.0287(7) 0.0165(13) Uani 1 1 d .
C18 C 0.1136(3) 0.4276(4) 0.0222(7) 0.0170(13) Uani 1 1 d .
H18 H 0.0925 0.3738 0.0305 0.020 Uiso 1 1 calc R
C19 C 0.2307(3) 0.3540(4) 0.0570(6) 0.0150(13) Uani 1 1 d .
C20 C 0.2141(3) 0.6694(4) -0.0380(7) 0.0135(13) Uani 1 1 d .
N2 N 0.9046(3) 0.1226(4) 0.8550(6) 0.0367(15) Uani 1 1 d .
H2A H 0.8984 0.1149 0.9525 0.044 Uiso 1 1 calc R
H2B H 0.8694 0.0946 0.8082 0.044 Uiso 1 1 calc R
N1 N 0.1421(3) 0.2238(4) 0.6877(7) 0.0432(16) Uani 1 1 d .
H1A H 0.1464 0.1963 0.6008 0.052 Uiso 1 1 calc R
H1B H 0.1435 0.1839 0.7597 0.052 Uiso 1 1 calc R
C23 C 0.9728(4) 0.0843(5) 0.8112(11) 0.0498(19) Uani 1 1 d .
H23A H 0.9801 0.0927 0.7074 0.075 Uiso 1 1 calc R
H23B H 0.9724 0.0237 0.8325 0.075 Uiso 1 1 calc R
H23C H 1.0105 0.1114 0.8650 0.075 Uiso 1 1 calc R
C25 C 0.2020(4) 0.2835(6) 0.7061(11) 0.066(3) Uani 1 1 d .
H25A H 0.2426 0.2523 0.7411 0.099 Uiso 1 1 calc R
H25B H 0.1896 0.3273 0.7762 0.099 Uiso 1 1 calc R
H25C H 0.2130 0.3098 0.6131 0.099 Uiso 1 1 calc R
Er1 Er 0.165500(12) 0.177743(15) 0.20479(3) 0.01243(7) Uani 1 1 d .
Er2 Er -0.153071(12) 0.152561(15) 0.31714(3) 0.01210(7) Uani 1 1 d .
O1 O 0.0770(2) 0.1497(3) 0.3953(5) 0.0209(10) Uani 1 1 d .
O2 O 0.0500(2) 0.1778(3) 0.1069(5) 0.0247(10) Uani 1 1 d .
O3 O -0.0595(2) 0.1272(3) 0.1502(4) 0.0193(9) Uani 1 1 d .
O4 O -0.0404(2) 0.1624(3) 0.4346(5) 0.0216(10) Uani 1 1 d .
O5 O -0.1593(2) 0.0926(3) 0.5628(5) 0.0173(10) Uani 1 1 d .
O6 O -0.15642(19) -0.0278(3) 0.6987(7) 0.0223(10) Uani 1 1 d .
O7 O -0.1450(2) 0.0007(2) 0.3177(7) 0.0225(8) Uani 1 1 d .
O8 O -0.1612(2) -0.1201(3) 0.4472(5) 0.0219(10) Uani 1 1 d .
O9 O -0.1183(2) 0.2859(2) 0.1949(5) 0.0229(9) Uani 1 1 d .
O10 O -0.2199(2) 0.3564(3) 0.1574(5) 0.0252(12) Uani 1 1 d .
O11 O -0.2288(2) 0.6205(3) -0.1404(4) 0.0205(10) Uani 1 1 d .
O12 O -0.1283(2) 0.6908(2) -0.1839(6) 0.0217(9) Uani 1 1 d .
O13 O 0.1768(2) 0.7365(3) -0.0279(5) 0.0208(10) Uani 1 1 d .
O14 O 0.2790(2) 0.6697(2) -0.0689(5) 0.0189(9) Uani 1 1 d .
O15 O 0.2943(2) 0.3642(3) 0.0882(5) 0.0182(9) Uani 1 1 d .
O16 O 0.1982(2) 0.2840(3) 0.0518(4) 0.0194(9) Uani 1 1 d .
C24 C 0.8990(4) 0.2164(6) 0.8213(12) 0.057(2) Uani 1 1 d .
H24A H 0.8983 0.2246 0.7164 0.086 Uiso 1 1 calc R
H24B H 0.9389 0.2461 0.8626 0.086 Uiso 1 1 calc R
H24C H 0.8562 0.2389 0.8633 0.086 Uiso 1 1 calc R
C26 C 0.0747(4) 0.2678(6) 0.6924(11) 0.052(2) Uani 1 1 d .
H26A H 0.0745 0.3135 0.6211 0.078 Uiso 1 1 calc R
H26B H 0.0674 0.2914 0.7890 0.078 Uiso 1 1 calc R
H26C H 0.0375 0.2278 0.6701 0.078 Uiso 1 1 calc R

loop_
_atom_site_aniso_label
_atom_site_aniso_U_11
_atom_site_aniso_U_22
_atom_site_aniso_U_33
_atom_site_aniso_U_23
_atom_site_aniso_U_13
_atom_site_aniso_U_12
C1 0.015(3) 0.017(3) 0.020(4) 0.003(2) -0.005(3) -0.001(2)
C2 0.018(3) 0.017(3) 0.018(4) -0.001(3) -0.002(3) 0.004(2)
C3 0.004(3) 0.018(3) 0.022(3) 0.001(3) 0.001(2) -0.002(2)
C4 0.013(3) 0.014(3) 0.022(3) 0.003(3) -0.003(2) 0.006(2)
C5 0.015(4) 0.023(4) 0.017(3) -0.003(3) 0.000(3) -0.011(3)
C6 0.020(3) 0.017(3) 0.014(3) 0.008(2) -0.001(2) -0.004(2)
C7 0.012(3) 0.023(3) 0.021(3) -0.001(3) 0.002(2) 0.000(2)
C8 0.015(3) 0.016(3) 0.016(3) 0.001(3) -0.001(2) 0.005(2)
C9 0.019(3) 0.016(3) 0.022(3) -0.002(3) 0.003(3) -0.005(2)
C10 0.009(3) 0.017(3) 0.021(3) 0.002(3) -0.005(3) 0.004(2)
C11 0.015(3) 0.016(3) 0.021(3) 0.006(2) -0.003(2) 0.001(2)
C12 0.009(3) 0.028(4) 0.012(3) -0.002(3) 0.003(2) 0.002(2)
C13 0.009(3) 0.020(3) 0.021(3) 0.002(3) -0.002(2) -0.002(2)
C14 0.008(3) 0.019(3) 0.026(3) 0.002(3) 0.003(2) 0.006(2)
C15 0.009(3) 0.014(3) 0.034(4) 0.006(3) 0.001(3) -0.004(2)
C16 0.006(3) 0.018(3) 0.024(3) 0.001(2) -0.002(2) 0.002(2)
C17 0.009(3) 0.022(3) 0.018(3) 0.006(3) 0.006(2) -0.002(2)
C18 0.012(3) 0.017(3) 0.022(3) 0.004(3) -0.001(2) -0.004(2)
C19 0.023(4) 0.012(3) 0.009(3) -0.001(2) 0.002(2) 0.006(2)
C20 0.008(3) 0.006(3) 0.026(4) -0.001(2) -0.002(3) 0.001(2)
N2 0.041(4) 0.053(4) 0.017(3) -0.012(2) 0.001(2) -0.016(3)
N1 0.055(4) 0.047(4) 0.028(4) 0.002(3) 0.020(3) 0.009(3)
C23 0.042(5) 0.046(4) 0.062(5) -0.004(5) -0.009(5) 0.002(3)
C25 0.043(5) 0.119(8) 0.037(4) -0.014(6) 0.009(5) -0.013(5)
Er1 0.00835(12) 0.01264(12) 0.01629(13) -0.00216(12) 0.00039(12) 0.00006(9)
Er2 0.00808(12) 0.01283(12) 0.01539(13) 0.00207(12) 0.00001(11) -0.00050(9)
O1 0.015(2) 0.029(2) 0.019(2) 0.0043(19) -0.0041(18) 0.0006(18)
O2 0.017(2) 0.036(3) 0.021(3) 0.0047(19) 0.005(2) -0.0081(19)
O3 0.013(2) 0.029(2) 0.016(2) -0.0044(18) -0.0007(17) -0.0076(18)
O4 0.014(2) 0.036(3) 0.016(2) -0.0004(19) 0.005(2) 0.0031(18)
O5 0.021(2) 0.015(2) 0.016(2) -0.0004(17) -0.0019(17) -0.0005(16)
O6 0.030(3) 0.015(2) 0.022(2) 0.003(2) -0.007(2) -0.0029(15)
O7 0.032(2) 0.018(2) 0.018(2) 0.002(2) 0.003(2) -0.0007(17)
O8 0.028(3) 0.017(2) 0.020(2) 0.0029(19) -0.0025(19) 0.0007(17)
O9 0.025(2) 0.0157(19) 0.028(2) 0.009(2) -0.001(2) -0.0003(17)
O10 0.016(3) 0.032(3) 0.028(3) 0.0023(19) 0.001(2) -0.0032(19)
O11 0.013(2) 0.026(2) 0.022(2) 0.0001(17) -0.0030(16) 0.0088(18)
O12 0.020(2) 0.0173(19) 0.028(2) 0.007(2) 0.004(2) 0.0014(16)
O13 0.021(2) 0.017(2) 0.024(2) 0.0000(18) -0.0015(18) -0.0006(18)
O14 0.011(2) 0.023(2) 0.023(2) -0.0005(18) 0.0053(19) -0.0043(16)
O15 0.006(2) 0.027(2) 0.022(2) -0.0007(19) -0.0022(17) 0.0038(16)
O16 0.020(2) 0.015(2) 0.024(2) 0.0027(18) 0.0004(18) -0.0003(18)
C24 0.048(5) 0.076(6) 0.048(5) 0.001(6) 0.000(5) 0.013(4)
C26 0.047(5) 0.073(6) 0.037(5) 0.008(5) 0.001(4) 0.001(4)

loop_
_atom_type_symbol
_atom_type_description
_atom_type_scat_dispersion_real
_atom_type_scat_dispersion_imag
_atom_type_scat_source
C C 0.0033 0.0016 'International Tables Vol C Tables 4.2.6.8 and 6.1.1.4'
H H 0.0000 0.0000 'International Tables Vol C Tables 4.2.6.8 and 6.1.1.4'
Er Er -0.2586 4.9576 'International Tables Vol C Tables 4.2.6.8 and 6.1.1.4'
N N 0.0061 0.0033 'International Tables Vol C Tables 4.2.6.8 and 6.1.1.4'
O O 0.0106 0.0060 'International Tables Vol C Tables 4.2.6.8 and 6.1.1.4'

loop_
_geom_angle_atom_site_label_1
_geom_angle_atom_site_label_2
_geom_angle_atom_site_label_3
_geom_angle
_geom_angle_site_symmetry_1
_geom_angle_site_symmetry_3
O1 C1 O4 129.1(6) . .
O1 C1 C2 115.9(5) . .
O4 C1 C2 115.0(6) . .
O3 C2 O2 128.7(7) . .
O3 C2 C1 115.0(6) . .
O2 C2 C1 116.2(6) . .
O5 C3 O6 126.3(6) . .
O5 C3 C4 116.7(5) . .
O6 C3 C4 117.0(5) . .
O8 C4 O7 128.0(7) . .
O8 C4 C3 116.8(5) . .
O7 C4 C3 115.2(5) . .
O10 C5 O9 125.3(6) . .
O10 C5 C6 115.9(6) . .
O9 C5 C6 118.8(5) . .
C11 C6 C7 119.3(5) . .
C11 C6 C5 121.2(5) . .
C7 C6 C5 119.4(6) . .
C8 C7 C6 121.2(6) . .
C8 C7 H7 119.4 . .
C6 C7 H7 119.4 . .
C7 C8 C9 118.2(5) . .
C7 C8 C12 121.7(5) . .
C9 C8 C12 120.0(5) . .
C8 C9 C10 122.2(5) . .
C8 C9 H9 118.9 . .
C10 C9 H9 118.9 . .
C11 C10 C9 117.3(5) . .
C11 C10 C13 121.7(5) . .
C9 C10 C13 120.9(5) . .
C6 C11 C10 121.8(5) . .
C6 C11 H11 119.1 . .
C10 C11 H11 119.1 . .
O11 C12 O12 124.7(6) . .
O11 C12 C8 118.5(6) . .
O12 C12 C8 116.8(5) . .
C18 C13 C14 117.6(5) . .
C18 C13 C10 121.5(5) . .
C14 C13 C10 120.9(5) . .
C13 C14 C15 120.9(5) . .
C13 C14 H14 119.5 . .
C15 C14 H14 119.5 . .
C16 C15 C14 119.5(5) . .
C16 C15 C20 120.0(5) . .
C14 C15 C20 120.2(5) . .
C17 C16 C15 120.4(5) . .
C17 C16 H16 119.8 . .
C15 C16 H16 119.8 . .
C16 C17 C18 119.9(5) . .
C16 C17 C19 120.7(5) . .
C18 C17 C19 119.4(5) . .
C13 C18 C17 121.6(5) . .
C13 C18 H18 119.2 . .
C17 C18 H18 119.2 . .
O16 C19 O15 126.4(6) . .
O16 C19 C17 116.3(6) . .
O15 C19 C17 117.2(5) . .
O14 C20 O13 124.0(5) . .
O14 C20 C15 118.7(5) . .
O13 C20 C15 117.3(6) . .
C23 N2 C24 113.6(6) . .
C23 N2 H2A 108.8 . .
C24 N2 H2A 108.8 . .
C23 N2 H2B 108.8 . .
C24 N2 H2B 108.8 . .
H2A N2 H2B 107.7 . .
C26 N1 C25 112.1(7) . .
C26 N1 H1A 109.2 . .
C25 N1 H1A 109.2 . .
C26 N1 H1B 109.2 . .
C25 N1 H1B 109.2 . .
H1A N1 H1B 107.9 . .
N2 C23 H23A 109.5 . .
N2 C23 H23B 109.5 . .
H23A C23 H23B 109.5 . .
N2 C23 H23C 109.5 . .
H23A C23 H23C 109.5 . .
H23B C23 H23C 109.5 . .
N1 C25 H25A 109.5 . .
N1 C25 H25B 109.5 . .
H25A C25 H25B 109.5 . .
N1 C25 H25C 109.5 . .
H25A C25 H25C 109.5 . .
H25B C25 H25C 109.5 . .
O16 Er1 O10 77.95(15) . 3
O16 Er1 O14 117.68(14) . 4_545
O10 Er1 O14 73.87(16) 3 4_545
O16 Er1 O6 137.65(18) . 2_554
O10 Er1 O6 80.40(14) 3 2_554
O14 Er1 O6 90.04(16) 4_545 2_554
O16 Er1 O2 91.26(15) . .
O10 Er1 O2 144.32(17) 3 .
O14 Er1 O2 139.13(15) 4_545 .
O6 Er1 O2 85.60(14) 2_554 .
O16 Er1 O12 73.35(16) . 2_565
O10 Er1 O12 124.14(16) 3 2_565
O14 Er1 O12 78.68(15) 4_545 2_565
O6 Er1 O12 147.38(17) 2_554 2_565
O2 Er1 O12 83.46(15) . 2_565
O16 Er1 O1 139.24(14) . .
O10 Er1 O1 138.16(15) 3 .
O14 Er1 O1 70.90(14) 4_545 .
O6 Er1 O1 77.80(16) 2_554 .
O2 Er1 O1 68.45(15) . .
O12 Er1 O1 69.60(15) 2_565 .
O16 Er1 O8 72.20(15) . 2_554
O10 Er1 O8 76.76(15) 3 2_554
O14 Er1 O8 145.63(14) 4_545 2_554
O6 Er1 O8 67.62(18) 2_554 2_554
O2 Er1 O8 67.56(15) . 2_554
O12 Er1 O8 133.77(16) 2_565 2_554
O1 Er1 O8 125.03(14) . 2_554
O13 Er2 O15 123.77(15) 2_565 3_455
O13 Er2 O11 82.53(15) 2_565 4_445
O15 Er2 O11 73.25(14) 3_455 4_445
O13 Er2 O3 132.21(14) 2_565 .
O15 Er2 O3 74.22(14) 3_455 .
O11 Er2 O3 142.35(14) 4_445 .
O13 Er2 O7 140.29(18) 2_565 .
O15 Er2 O7 85.28(17) 3_455 .
O11 Er2 O7 81.23(15) 4_445 .
O3 Er2 O7 77.69(16) . .
O13 Er2 O4 81.42(15) 2_565 .
O15 Er2 O4 142.22(15) 3_455 .
O11 Er2 O4 142.99(15) 4_445 .
O3 Er2 O4 68.19(16) . .
O7 Er2 O4 90.31(15) . .
O13 Er2 O5 73.23(14) 2_565 .
O15 Er2 O5 139.65(13) 3_455 .
O11 Er2 O5 73.59(13) 4_445 .
O3 Er2 O5 124.28(14) . .
O7 Er2 O5 67.48(18) . .
O4 Er2 O5 69.90(14) . .
O13 Er2 O9 71.96(15) 2_565 .
O15 Er2 O9 78.65(15) 3_455 .
O11 Er2 O9 121.14(14) 4_445 .
O3 Er2 O9 69.39(14) . .
O7 Er2 O9 146.17(17) . .
O4 Er2 O9 84.73(14) . .
O5 Er2 O9 139.37(15) . .
C1 O1 Er1 116.2(4) . .
C2 O2 Er1 118.7(4) . .
C2 O3 Er2 116.8(4) . .
C1 O4 Er2 118.3(4) . .
C3 O5 Er2 118.7(4) . .
C3 O6 Er1 121.3(4) . 2
C4 O7 Er2 120.9(4) . .
C4 O8 Er1 116.8(4) . 2
C5 O9 Er2 131.9(4) . .
C5 O10 Er1 159.7(4) . 3_455
C12 O11 Er2 161.4(5) . 4_454
C12 O12 Er1 131.3(4) . 2_564
C20 O13 Er2 133.8(4) . 2_564
C20 O14 Er1 129.9(4) . 4_554
C19 O15 Er2 127.1(4) . 3
C19 O16 Er1 138.8(4) . .
N2 C24 H24A 109.5 . .
N2 C24 H24B 109.5 . .
H24A C24 H24B 109.5 . .
N2 C24 H24C 109.5 . .
H24A C24 H24C 109.5 . .
H24B C24 H24C 109.5 . .
N1 C26 H26A 109.5 . .
N1 C26 H26B 109.5 . .
H26A C26 H26B 109.5 . .
N1 C26 H26C 109.5 . .
H26A C26 H26C 109.5 . .
H26B C26 H26C 109.5 . .

loop_
_geom_bond_atom_site_label_1
_geom_bond_atom_site_label_2
_geom_bond_distance
_geom_bond_site_symmetry_2
C1 O1 1.248(8) .
C1 O4 1.249(8) .
C1 C2 1.559(10) .
C2 O3 1.244(8) .
C2 O2 1.250(8) .
C3 O5 1.242(7) .
C3 O6 1.268(9) .
C3 C4 1.558(8) .
C4 O8 1.234(7) .
C4 O7 1.251(9) .
C5 O10 1.256(7) .
C5 O9 1.261(8) .
C5 C6 1.509(8) .
C6 C11 1.385(8) .
C6 C7 1.392(8) .
C7 C8 1.389(9) .
C7 H7 0.9300 .
C8 C9 1.395(8) .
C8 C12 1.496(9) .
C9 C10 1.406(8) .
C9 H9 0.9300 .
C10 C11 1.394(8) .
C10 C13 1.483(8) .
C11 H11 0.9300 .
C12 O11 1.239(7) .
C12 O12 1.274(8) .
C13 C18 1.389(8) .
C13 C14 1.398(8) .
C14 C15 1.402(8) .
C14 H14 0.9300 .
C15 C16 1.390(8) .
C15 C20 1.483(8) .
C16 C17 1.361(8) .
C16 H16 0.9300 .
C17 C18 1.398(8) .
C17 C19 1.509(8) .
C18 H18 0.9300 .
C19 O16 1.249(7) .
C19 O15 1.246(7) .
C20 O14 1.258(7) .
C20 O13 1.260(7) .
N2 C23 1.476(9) .
N2 C24 1.491(10) .
N2 H2A 0.9000 .
N2 H2B 0.9000 .
N1 C26 1.446(10) .
N1 C25 1.473(10) .
N1 H1A 0.9000 .
N1 H1B 0.9000 .
C23 H23A 0.9600 .
C23 H23B 0.9600 .
C23 H23C 0.9600 .
C25 H25A 0.9600 .
C25 H25B 0.9600 .
C25 H25C 0.9600 .
Er1 O16 2.242(4) .
Er1 O10 2.271(5) 3
Er1 O14 2.309(4) 4_545
Er1 O6 2.335(4) 2_554
Er1 O2 2.357(5) .
Er1 O12 2.383(4) 2_565
Er1 O1 2.444(4) .
Er1 O8 2.503(5) 2_554
Er2 O13 2.268(4) 2_565
Er2 O15 2.317(4) 3_455
Er2 O11 2.319(4) 4_445
Er2 O3 2.361(4) .
Er2 O7 2.363(4) .
Er2 O4 2.387(5) .
Er2 O5 2.418(4) .
Er2 O9 2.438(4) .
O6 Er1 2.335(4) 2
O8 Er1 2.503(5) 2
O10 Er1 2.271(5) 3_455
O11 Er2 2.319(4) 4_454
O12 Er1 2.383(4) 2_564
O13 Er2 2.268(4) 2_564
O14 Er1 2.309(4) 4_554
O15 Er2 2.317(4) 3
C24 H24A 0.9600 .
C24 H24B 0.9600 .
C24 H24C 0.9600 .
C26 H26A 0.9600 .
C26 H26B 0.9600 .
C26 H26C 0.9600 .
